data_7013272
loop_
_publ_author_name
'Richard L. Cordiner'
'Deborah Corcoran'
'Dmitri S. Yufit'
'Andr\'es E. Goeta'
'Judith A. K. Howard'
'Paul J. Low'

_publ_section_title
;
 Cyanoacetylenes and cyanoacetylides: versatile ligands in
 organometallic chemistry
;
_journal_issue 18
_journal_name_full 'Dalton Trans.'
_journal_page_first 3541
_journal_page_last 3549
_journal_paper_doi 10.1039/b306089f
_journal_year 2003
_chemical_formula_sum 'C38 H27 Co2 N O4 P2'
_chemical_formula_weight 741.41
_space_group_IT_number 14
_symmetry_cell_setting monoclinic
_symmetry_space_group_name_Hall '-P 2yn'
_symmetry_space_group_name_H-M 'P 1 21/n 1'
_atom_sites_solution_hydrogens difmap
_atom_sites_solution_primary direct
_atom_sites_solution_secondary difmap
_audit_creation_method SHELXL-97
_cell_angle_alpha 90.00
_cell_angle_beta 95.558(1)
_cell_angle_gamma 90.00
_cell_formula_units_Z 4
_cell_length_a 16.5859(8)
_cell_length_b 10.8413(5)
_cell_length_c 18.4223(9)
_cell_measurement_reflns_used 3678
_cell_measurement_temperature 110(2)
_cell_measurement_theta_max 30.5
_cell_measurement_theta_min 2.22
_cell_volume 3297.0(3)
_diffrn_ambient_temperature 110(2)
_diffrn_measured_fraction_theta_full 0.993
_diffrn_measured_fraction_theta_max 0.993
_diffrn_measurement_device_type 'Bruker SMART-6K CCD Diffractometer'
_diffrn_measurement_method \w-scan
_diffrn_radiation_monochromator graphite
_diffrn_radiation_source 'fine-focus sealed tube'
_diffrn_radiation_type MoK\a
_diffrn_radiation_wavelength 0.71073
_diffrn_reflns_av_R_equivalents 0.0373
_diffrn_reflns_av_sigmaI/netI 0.0383
_diffrn_reflns_limit_h_max 21
_diffrn_reflns_limit_h_min -23
_diffrn_reflns_limit_k_max 15
_diffrn_reflns_limit_k_min -14
_diffrn_reflns_limit_l_max 25
_diffrn_reflns_limit_l_min -23
_diffrn_reflns_number 25776
_diffrn_reflns_theta_full 30.00
_diffrn_reflns_theta_max 30.00
_diffrn_reflns_theta_min 1.58
_diffrn_standards_decay_% 0
_diffrn_standards_number 0
_exptl_absorpt_coefficient_mu 1.146
_exptl_absorpt_correction_T_max 0.909
_exptl_absorpt_correction_T_min 0.695
_exptl_absorpt_correction_type integration
_exptl_absorpt_process_details 'XPREP in SHELXTL-NT (Bruker, 1998c)'
_exptl_crystal_colour dark_red
_exptl_crystal_density_diffrn 1.494
_exptl_crystal_density_method 'not measured'
_exptl_crystal_description prism
_exptl_crystal_F_000 1512
_exptl_crystal_size_max 0.44
_exptl_crystal_size_mid 0.18
_exptl_crystal_size_min 0.08
_refine_diff_density_max 0.699
_refine_diff_density_min -0.420
_refine_diff_density_rms 0.075
_refine_ls_extinction_method none
_refine_ls_goodness_of_fit_ref 1.026
_refine_ls_hydrogen_treatment refall
_refine_ls_matrix_type full
_refine_ls_number_parameters 532
_refine_ls_number_reflns 9562
_refine_ls_number_restraints 0
_refine_ls_restrained_S_all 1.026
_refine_ls_R_factor_all 0.0449
_refine_ls_R_factor_gt 0.0327
_refine_ls_shift/su_max 0.002
_refine_ls_shift/su_mean 0.000
_refine_ls_structure_factor_coef Fsqd
_refine_ls_weighting_details 'calc w=1/[\s^2^(Fo^2^)+(0.0450P)^2^+0.0000P] where P=(Fo^2^+2Fc^2^)/3'
_refine_ls_weighting_scheme calc
_refine_ls_wR_factor_gt 0.0759
_refine_ls_wR_factor_ref 0.0814
_reflns_number_gt 7607
_reflns_number_total 9562
_reflns_threshold_expression >2sigma(I)
_cod_data_source_file b306089f.txt
_cod_data_source_block 4
_cod_original_sg_symbol_H-M P2(1)/n
_cod_database_code 7013272

loop_
_symmetry_equiv_pos_as_xyz
'x, y, z'
'-x+1/2, y+1/2, -z+1/2'
'-x, -y, -z'
'x-1/2, -y-1/2, z-1/2'

loop_
_atom_site_label
_atom_site_type_symbol
_atom_site_fract_x
_atom_site_fract_y
_atom_site_fract_z
_atom_site_U_iso_or_equiv
_atom_site_adp_type
_atom_site_occupancy
_atom_site_symmetry_multiplicity
_atom_site_calc_flag
_atom_site_refinement_flags
_atom_site_disorder_assembly
_atom_site_disorder_group
Co1 Co 0.713991(12) 0.238570(18) -0.000934(10) 0.01588(5) Uani 1 1 d . . .
Co2 Co 0.862183(12) 0.218797(18) 0.023665(10) 0.01564(5) Uani 1 1 d . . .
P3 P 0.68657(2) 0.35521(3) 0.09396(2) 0.01596(8) Uani 1 1 d . . .
P4 P 0.86829(2) 0.36322(3) 0.11021(2) 0.01504(8) Uani 1 1 d . . .
O6 O 0.72523(8) 0.42085(12) -0.11696(7) 0.0357(3) Uani 1 1 d . . .
O7 O 0.56540(7) 0.10075(12) -0.04379(7) 0.0318(3) Uani 1 1 d . . .
O8 O 0.91988(8) 0.31474(12) -0.11113(6) 0.0317(3) Uani 1 1 d . . .
O9 O 1.00239(8) 0.07276(12) 0.08209(8) 0.0371(3) Uani 1 1 d . . .
N1 N 0.76627(9) -0.00155(13) 0.17405(8) 0.0279(3) Uani 1 1 d . . .
C2 C 0.77086(9) 0.04432(13) 0.11814(8) 0.0193(3) Uani 1 1 d . . .
C3 C 0.77681(9) 0.11154(13) 0.05325(8) 0.0172(3) Uani 1 1 d . . .
C4 C 0.78524(9) 0.09861(13) -0.01962(8) 0.0180(3) Uani 1 1 d . . .
C5 C 0.77707(9) 0.35573(14) 0.16031(8) 0.0169(3) Uani 1 1 d . . .
C6 C 0.71934(10) 0.35013(15) -0.07204(8) 0.0227(3) Uani 1 1 d . . .
C7 C 0.62076(9) 0.15987(15) -0.02712(8) 0.0213(3) Uani 1 1 d . . .
C8 C 0.89928(10) 0.28191(14) -0.05684(9) 0.0219(3) Uani 1 1 d . . .
C9 C 0.94896(10) 0.13083(14) 0.05879(9) 0.0233(3) Uani 1 1 d . . .
C11 C 0.77703(9) 0.00675(14) -0.07823(8) 0.0188(3) Uani 1 1 d . . .
C12 C 0.80758(11) 0.02915(17) -0.14514(9) 0.0283(4) Uani 1 1 d . . .
C13 C 0.79666(11) -0.0565(2) -0.20127(10) 0.0353(4) Uani 1 1 d . . .
C14 C 0.75409(11) -0.16442(18) -0.19190(10) 0.0336(4) Uani 1 1 d . . .
C15 C 0.72374(11) -0.18815(17) -0.12592(11) 0.0317(4) Uani 1 1 d . . .
C16 C 0.73550(10) -0.10280(15) -0.06933(10) 0.0256(3) Uani 1 1 d . . .
C91 C 0.60373(9) 0.30379(14) 0.14618(8) 0.0195(3) Uani 1 1 d . . .
C92 C 0.55968(10) 0.38640(17) 0.18520(9) 0.0267(3) Uani 1 1 d . . .
C93 C 0.49355(11) 0.34492(19) 0.21982(10) 0.0328(4) Uani 1 1 d . . .
C94 C 0.47157(11) 0.22139(19) 0.21615(10) 0.0317(4) Uani 1 1 d . . .
C95 C 0.51477(10) 0.13897(18) 0.17840(9) 0.0295(4) Uani 1 1 d . . .
C96 C 0.58090(10) 0.17944(15) 0.14342(9) 0.0233(3) Uani 1 1 d . . .
C101 C 0.65926(9) 0.51647(14) 0.07629(8) 0.0189(3) Uani 1 1 d . . .
C102 C 0.68238(10) 0.61268(15) 0.12422(9) 0.0228(3) Uani 1 1 d . . .
C103 C 0.65648(11) 0.73279(15) 0.10888(11) 0.0283(4) Uani 1 1 d . . .
C104 C 0.60564(11) 0.75755(16) 0.04647(11) 0.0322(4) Uani 1 1 d . . .
C105 C 0.58081(11) 0.66323(17) -0.00101(11) 0.0316(4) Uani 1 1 d . . .
C106 C 0.60791(10) 0.54277(16) 0.01351(9) 0.0251(3) Uani 1 1 d . . .
C111 C 0.87444(8) 0.52664(13) 0.08614(8) 0.0171(3) Uani 1 1 d . . .
C112 C 0.87518(10) 0.56429(14) 0.01417(9) 0.0215(3) Uani 1 1 d . . .
C113 C 0.87981(11) 0.68893(15) -0.00327(10) 0.0266(3) Uani 1 1 d . . .
C114 C 0.88271(10) 0.77681(15) 0.05163(10) 0.0266(3) Uani 1 1 d . . .
C115 C 0.88182(10) 0.74051(15) 0.12404(10) 0.0244(3) Uani 1 1 d . . .
C116 C 0.87862(9) 0.61617(14) 0.14123(9) 0.0203(3) Uani 1 1 d . . .
C121 C 0.95319(9) 0.34710(13) 0.18070(8) 0.0173(3) Uani 1 1 d . . .
C122 C 0.95179(11) 0.26296(17) 0.23774(9) 0.0280(4) Uani 1 1 d . . .
C123 C 1.01954(11) 0.24814(19) 0.28784(10) 0.0334(4) Uani 1 1 d . . .
C124 C 1.08924(10) 0.31455(18) 0.28056(9) 0.0284(4) Uani 1 1 d . . .
C125 C 1.09214(10) 0.39642(16) 0.22306(10) 0.0266(3) Uani 1 1 d . . .
C126 C 1.02450(9) 0.41272(15) 0.17367(9) 0.0221(3) Uani 1 1 d . . .
H12 H 0.8344(12) 0.1036(19) -0.1503(11) 0.037(6) Uiso 1 1 d . . .
H13 H 0.8196(13) -0.039(2) -0.2480(13) 0.052(7) Uiso 1 1 d . . .
H14 H 0.7471(14) -0.223(2) -0.2309(12) 0.046(6) Uiso 1 1 d . . .
H15 H 0.6956(13) -0.2621(19) -0.1168(11) 0.039(6) Uiso 1 1 d . . .
H16 H 0.7153(12) -0.119(2) -0.0255(12) 0.041(6) Uiso 1 1 d . . .
H51 H 0.7785(10) 0.4184(16) 0.1972(9) 0.019(4) Uiso 1 1 d . . .
H52 H 0.7772(10) 0.2781(16) 0.1837(9) 0.017(4) Uiso 1 1 d . . .
H92 H 0.5723(11) 0.4689(19) 0.1878(10) 0.032(5) Uiso 1 1 d . . .
H93 H 0.4663(12) 0.4037(19) 0.2463(11) 0.035(5) Uiso 1 1 d . . .
H94 H 0.4239(12) 0.1942(18) 0.2402(11) 0.034(5) Uiso 1 1 d . . .
H95 H 0.4999(12) 0.0547(19) 0.1768(10) 0.034(5) Uiso 1 1 d . . .
H96 H 0.6100(11) 0.1203(16) 0.1151(10) 0.024(5) Uiso 1 1 d . . .
H102 H 0.7168(11) 0.5933(16) 0.1673(10) 0.023(5) Uiso 1 1 d . . .
H103 H 0.6708(12) 0.7980(18) 0.1398(11) 0.033(5) Uiso 1 1 d . . .
H104 H 0.5870(13) 0.839(2) 0.0364(12) 0.048(6) Uiso 1 1 d . . .
H105 H 0.5493(14) 0.673(2) -0.0433(13) 0.049(7) Uiso 1 1 d . . .
H106 H 0.5944(11) 0.4787(17) -0.0195(10) 0.026(5) Uiso 1 1 d . . .
H112 H 0.8702(10) 0.5053(17) -0.0239(10) 0.025(5) Uiso 1 1 d . . .
H113 H 0.8784(12) 0.7156(18) -0.0509(11) 0.034(5) Uiso 1 1 d . . .
H114 H 0.8857(12) 0.8638(18) 0.0403(10) 0.032(5) Uiso 1 1 d . . .
H115 H 0.8839(11) 0.7986(17) 0.1608(10) 0.029(5) Uiso 1 1 d . . .
H116 H 0.8816(11) 0.5925(16) 0.1909(10) 0.025(5) Uiso 1 1 d . . .
H122 H 0.9064(14) 0.2172(19) 0.2433(12) 0.045(6) Uiso 1 1 d . . .
H123 H 1.0193(13) 0.192(2) 0.3268(12) 0.046(6) Uiso 1 1 d . . .
H124 H 1.1339(13) 0.308(2) 0.3136(11) 0.042(6) Uiso 1 1 d . . .
H125 H 1.1381(12) 0.4432(19) 0.2182(11) 0.038(6) Uiso 1 1 d . . .
H126 H 1.0265(12) 0.4646(19) 0.1343(11) 0.038(6) Uiso 1 1 d . . .

loop_
_atom_site_aniso_label
_atom_site_aniso_U_11
_atom_site_aniso_U_22
_atom_site_aniso_U_33
_atom_site_aniso_U_23
_atom_site_aniso_U_13
_atom_site_aniso_U_12
Co1 0.01653(10) 0.01827(10) 0.01285(10) 0.00003(7) 0.00152(7) -0.00009(7)
Co2 0.01597(10) 0.01683(10) 0.01435(10) -0.00088(7) 0.00266(7) -0.00089(7)
P3 0.01591(18) 0.01798(17) 0.01406(17) -0.00026(13) 0.00191(13) 0.00046(13)
P4 0.01581(17) 0.01591(17) 0.01330(17) 0.00024(13) 0.00095(13) -0.00066(13)
O6 0.0435(8) 0.0411(7) 0.0219(6) 0.0101(5) 0.0011(5) -0.0029(6)
O7 0.0240(6) 0.0351(7) 0.0352(7) -0.0051(5) -0.0019(5) -0.0050(5)
O8 0.0394(7) 0.0335(7) 0.0241(6) 0.0005(5) 0.0131(5) -0.0060(6)
O9 0.0293(7) 0.0326(7) 0.0483(8) 0.0001(6) -0.0020(6) 0.0092(5)
N1 0.0367(8) 0.0252(7) 0.0224(7) 0.0041(5) 0.0060(6) 0.0000(6)
C2 0.0218(7) 0.0156(7) 0.0207(7) -0.0025(5) 0.0027(6) -0.0009(5)
C3 0.0164(7) 0.0175(7) 0.0177(7) -0.0001(5) 0.0015(5) -0.0008(5)
C4 0.0165(7) 0.0187(7) 0.0188(7) -0.0011(5) 0.0023(5) -0.0014(5)
C5 0.0177(7) 0.0188(7) 0.0143(7) -0.0001(5) 0.0018(5) 0.0000(5)
C6 0.0245(8) 0.0252(8) 0.0181(7) -0.0019(6) 0.0014(6) -0.0001(6)
C7 0.0208(7) 0.0257(8) 0.0172(7) 0.0001(6) 0.0008(6) 0.0027(6)
C8 0.0220(8) 0.0211(7) 0.0232(8) -0.0042(6) 0.0057(6) -0.0033(6)
C9 0.0221(8) 0.0228(7) 0.0251(8) -0.0040(6) 0.0033(6) -0.0017(6)
C11 0.0173(7) 0.0212(7) 0.0176(7) -0.0041(5) -0.0001(5) 0.0025(5)
C12 0.0290(9) 0.0356(9) 0.0209(8) -0.0069(7) 0.0062(7) -0.0069(7)
C13 0.0303(9) 0.0535(12) 0.0231(9) -0.0156(8) 0.0070(7) -0.0043(8)
C14 0.0239(9) 0.0428(11) 0.0330(10) -0.0227(8) -0.0026(7) 0.0046(7)
C15 0.0315(9) 0.0241(8) 0.0383(10) -0.0099(7) -0.0021(8) -0.0019(7)
C16 0.0272(8) 0.0245(8) 0.0248(8) -0.0033(6) 0.0003(7) -0.0011(6)
C91 0.0161(7) 0.0273(8) 0.0148(7) 0.0025(6) 0.0005(5) -0.0016(6)
C92 0.0249(8) 0.0324(9) 0.0236(8) -0.0010(7) 0.0060(6) 0.0008(7)
C93 0.0236(9) 0.0504(11) 0.0255(9) 0.0013(8) 0.0083(7) 0.0040(8)
C94 0.0201(8) 0.0536(11) 0.0218(8) 0.0090(8) 0.0038(6) -0.0065(8)
C95 0.0258(9) 0.0397(10) 0.0228(8) 0.0077(7) 0.0005(7) -0.0099(7)
C96 0.0228(8) 0.0276(8) 0.0193(7) 0.0038(6) 0.0014(6) -0.0030(6)
C101 0.0156(7) 0.0209(7) 0.0208(7) 0.0020(6) 0.0048(6) 0.0014(5)
C102 0.0199(7) 0.0234(8) 0.0256(8) -0.0015(6) 0.0050(6) 0.0013(6)
C103 0.0230(8) 0.0211(8) 0.0421(10) -0.0037(7) 0.0097(7) -0.0006(6)
C104 0.0261(9) 0.0234(8) 0.0487(11) 0.0108(8) 0.0120(8) 0.0050(7)
C105 0.0265(9) 0.0346(9) 0.0336(10) 0.0113(8) 0.0026(7) 0.0066(7)
C106 0.0234(8) 0.0275(8) 0.0243(8) 0.0030(7) 0.0013(6) 0.0009(6)
C111 0.0152(7) 0.0171(7) 0.0187(7) 0.0003(5) -0.0003(5) 0.0000(5)
C112 0.0259(8) 0.0195(7) 0.0188(7) -0.0003(6) 0.0005(6) 0.0005(6)
C113 0.0329(9) 0.0230(8) 0.0238(8) 0.0058(6) 0.0025(7) 0.0008(7)
C114 0.0258(8) 0.0174(7) 0.0360(9) 0.0024(7) -0.0004(7) 0.0007(6)
C115 0.0228(8) 0.0192(7) 0.0300(9) -0.0058(6) -0.0027(7) 0.0010(6)
C116 0.0191(7) 0.0219(7) 0.0197(7) -0.0017(6) -0.0004(6) 0.0006(6)
C121 0.0170(7) 0.0199(7) 0.0149(7) -0.0013(5) 0.0002(5) 0.0029(5)
C122 0.0220(8) 0.0372(10) 0.0247(9) 0.0092(7) 0.0009(7) -0.0009(7)
C123 0.0275(9) 0.0508(11) 0.0211(8) 0.0145(8) -0.0007(7) 0.0059(8)
C124 0.0206(8) 0.0438(10) 0.0198(8) -0.0026(7) -0.0032(6) 0.0089(7)
C125 0.0179(8) 0.0291(8) 0.0321(9) -0.0053(7) -0.0005(7) 0.0012(6)
C126 0.0205(7) 0.0219(7) 0.0237(8) 0.0023(6) 0.0015(6) 0.0014(6)

loop_
_atom_type_symbol
_atom_type_description
_atom_type_scat_dispersion_real
_atom_type_scat_dispersion_imag
_atom_type_scat_source
C C 0.0033 0.0016 'International Tables Vol C Tables 4.2.6.8 and 6.1.1.4'
H H 0.0000 0.0000 'International Tables Vol C Tables 4.2.6.8 and 6.1.1.4'
N N 0.0061 0.0033 'International Tables Vol C Tables 4.2.6.8 and 6.1.1.4'
O O 0.0106 0.0060 'International Tables Vol C Tables 4.2.6.8 and 6.1.1.4'
P P 0.1023 0.0942 'International Tables Vol C Tables 4.2.6.8 and 6.1.1.4'
Co Co 0.3494 0.9721 'International Tables Vol C Tables 4.2.6.8 and 6.1.1.4'

loop_
_geom_angle_atom_site_label_1
_geom_angle_atom_site_label_2
_geom_angle_atom_site_label_3
_geom_angle
_geom_angle_site_symmetry_1
_geom_angle_site_symmetry_3
_geom_angle_publ_flag
C7 Co1 C6 103.14(7) . . ?
C7 Co1 C3 101.93(7) . . ?
C6 Co1 C3 142.37(7) . . ?
C7 Co1 C4 95.89(6) . . ?
C6 Co1 C4 108.58(7) . . ?
C3 Co1 C4 40.94(6) . . ?
C7 Co1 P3 104.12(5) . . ?
C6 Co1 P3 102.58(5) . . ?
C3 Co1 P3 97.96(4) . . ?
C4 Co1 P3 137.77(5) . . ?
C7 Co1 Co2 145.85(5) . . ?
C6 Co1 Co2 94.25(5) . . ?
C3 Co1 Co2 50.85(4) . . ?
C4 Co1 Co2 50.36(4) . . ?
P3 Co1 Co2 100.361(13) . . ?
C9 Co2 C8 99.98(7) . . ?
C9 Co2 C4 105.31(7) . . ?
C8 Co2 C4 100.42(7) . . ?
C9 Co2 C3 99.27(7) . . ?
C8 Co2 C3 140.74(7) . . ?
C4 Co2 C3 41.24(6) . . ?
C9 Co2 P4 97.82(5) . . ?
C8 Co2 P4 109.12(5) . . ?
C4 Co2 P4 138.41(4) . . ?
C3 Co2 P4 101.70(4) . . ?
C9 Co2 Co1 149.68(5) . . ?
C8 Co2 Co1 103.32(5) . . ?
C4 Co2 Co1 51.57(4) . . ?
C3 Co2 Co1 50.60(4) . . ?
P4 Co2 Co1 92.627(12) . . ?
C101 P3 C91 101.44(7) . . ?
C101 P3 C5 106.70(7) . . ?
C91 P3 C5 104.84(7) . . ?
C101 P3 Co1 117.82(5) . . ?
C91 P3 Co1 117.12(5) . . ?
C5 P3 Co1 107.80(5) . . ?
C121 P4 C111 101.96(7) . . ?
C121 P4 C5 104.62(7) . . ?
C111 P4 C5 103.34(7) . . ?
C121 P4 Co2 114.77(5) . . ?
C111 P4 Co2 120.39(5) . . ?
C5 P4 Co2 110.08(5) . . ?
N1 C2 C3 174.46(16) . . ?
C4 C3 C2 143.03(14) . . ?
C4 C3 Co1 70.72(9) . . ?
C2 C3 Co1 136.29(11) . . ?
C4 C3 Co2 68.99(8) . . ?
C2 C3 Co2 131.05(11) . . ?
Co1 C3 Co2 78.56(5) . . ?
C3 C4 C11 141.28(14) . . ?
C3 C4 Co2 69.77(9) . . ?
C11 C4 Co2 140.32(11) . . ?
C3 C4 Co1 68.34(8) . . ?
C11 C4 Co1 129.53(11) . . ?
Co2 C4 Co1 78.06(5) . . ?
P3 C5 P4 108.83(7) . . ?
O6 C6 Co1 177.93(15) . . ?
O7 C7 Co1 174.06(14) . . ?
O8 C8 Co2 174.64(14) . . ?
O9 C9 Co2 177.87(15) . . ?
C16 C11 C12 118.56(14) . . ?
C16 C11 C4 120.35(14) . . ?
C12 C11 C4 121.03(14) . . ?
C13 C12 C11 120.52(17) . . ?
C14 C13 C12 120.22(17) . . ?
C15 C14 C13 119.95(16) . . ?
C14 C15 C16 119.81(17) . . ?
C11 C16 C15 120.93(17) . . ?
C92 C91 C96 118.86(14) . . ?
C92 C91 P3 121.94(12) . . ?
C96 C91 P3 119.09(12) . . ?
C93 C92 C91 120.10(17) . . ?
C94 C93 C92 120.20(17) . . ?
C95 C94 C93 120.28(16) . . ?
C94 C95 C96 120.03(17) . . ?
C95 C96 C91 120.52(16) . . ?
C102 C101 C106 118.62(15) . . ?
C102 C101 P3 123.64(12) . . ?
C106 C101 P3 117.60(12) . . ?
C103 C102 C101 120.68(16) . . ?
C104 C103 C102 120.08(17) . . ?
C105 C104 C103 120.14(16) . . ?
C104 C105 C106 119.95(17) . . ?
C101 C106 C105 120.50(16) . . ?
C112 C111 C116 118.92(14) . . ?
C112 C111 P4 121.43(11) . . ?
C116 C111 P4 119.66(11) . . ?
C111 C112 C113 120.75(15) . . ?
C114 C113 C112 119.81(16) . . ?
C113 C114 C115 120.12(15) . . ?
C116 C115 C114 119.84(15) . . ?
C115 C116 C111 120.55(15) . . ?
C122 C121 C126 118.65(14) . . ?
C122 C121 P4 122.01(12) . . ?
C126 C121 P4 119.08(11) . . ?
C123 C122 C121 120.27(16) . . ?
C124 C123 C122 120.34(16) . . ?
C123 C124 C125 120.00(16) . . ?
C126 C125 C124 119.84(16) . . ?
C125 C126 C121 120.87(15) . . ?

loop_
_geom_bond_atom_site_label_1
_geom_bond_atom_site_label_2
_geom_bond_distance
_geom_bond_site_symmetry_2
_geom_bond_publ_flag
Co1 C7 1.7909(16) . ?
Co1 C6 1.7915(16) . ?
Co1 C3 1.9435(15) . ?
Co1 C4 1.9739(15) . ?
Co1 P3 2.2397(4) . ?
Co1 Co2 2.4651(3) . ?
Co2 C9 1.7942(17) . ?
Co2 C8 1.7953(16) . ?
Co2 C4 1.9404(15) . ?
Co2 C3 1.9504(14) . ?
Co2 P4 2.2300(4) . ?
P3 C101 1.8272(15) . ?
P3 C91 1.8385(15) . ?
P3 C5 1.8416(15) . ?
P4 C121 1.8290(15) . ?
P4 C111 1.8315(15) . ?
P4 C5 1.8488(15) . ?
O6 C6 1.1392(19) . ?
O7 C7 1.1374(19) . ?
O8 C8 1.1445(18) . ?
O9 C9 1.1368(19) . ?
N1 C2 1.1528(19) . ?
C2 C3 1.412(2) . ?
C3 C4 1.370(2) . ?
C4 C11 1.465(2) . ?
C11 C16 1.391(2) . ?
C11 C12 1.399(2) . ?
C12 C13 1.389(2) . ?
C13 C14 1.386(3) . ?
C14 C15 1.384(3) . ?
C15 C16 1.393(2) . ?
C91 C92 1.398(2) . ?
C91 C96 1.400(2) . ?
C92 C93 1.396(2) . ?
C93 C94 1.388(3) . ?
C94 C95 1.376(3) . ?
C95 C96 1.395(2) . ?
C101 C102 1.396(2) . ?
C101 C106 1.398(2) . ?
C102 C103 1.392(2) . ?
C103 C104 1.385(3) . ?
C104 C105 1.382(3) . ?
C105 C106 1.398(2) . ?
C111 C112 1.389(2) . ?
C111 C116 1.401(2) . ?
C112 C113 1.393(2) . ?
C113 C114 1.387(2) . ?
C114 C115 1.392(2) . ?
C115 C116 1.387(2) . ?
C121 C122 1.393(2) . ?
C121 C126 1.397(2) . ?
C122 C123 1.393(2) . ?
C123 C124 1.379(3) . ?
C124 C125 1.386(2) . ?
C125 C126 1.386(2) . ?

loop_
_geom_torsion_atom_site_label_1
_geom_torsion_atom_site_label_2
_geom_torsion_atom_site_label_3
_geom_torsion_atom_site_label_4
_geom_torsion
_geom_torsion_site_symmetry_1
_geom_torsion_site_symmetry_2
_geom_torsion_site_symmetry_3
_geom_torsion_site_symmetry_4
_geom_torsion_publ_flag
C7 Co1 Co2 C9 -36.10(14) . . . . ?
C6 Co1 Co2 C9 -157.13(11) . . . . ?
C3 Co1 Co2 C9 7.38(11) . . . . ?
C4 Co1 Co2 C9 -46.44(12) . . . . ?
P3 Co1 Co2 C9 99.25(10) . . . . ?
C7 Co1 Co2 C8 103.17(10) . . . . ?
C6 Co1 Co2 C8 -17.86(7) . . . . ?
C3 Co1 Co2 C8 146.64(7) . . . . ?
C4 Co1 Co2 C8 92.83(8) . . . . ?
P3 Co1 Co2 C8 -121.49(5) . . . . ?
C7 Co1 Co2 C4 10.34(10) . . . . ?
C6 Co1 Co2 C4 -110.69(8) . . . . ?
C3 Co1 Co2 C4 53.82(8) . . . . ?
P3 Co1 Co2 C4 145.69(6) . . . . ?
C7 Co1 Co2 C3 -43.48(10) . . . . ?
C6 Co1 Co2 C3 -164.50(7) . . . . ?
C4 Co1 Co2 C3 -53.82(8) . . . . ?
P3 Co1 Co2 C3 91.87(6) . . . . ?
C7 Co1 Co2 P4 -146.48(9) . . . . ?
C6 Co1 Co2 P4 92.49(5) . . . . ?
C3 Co1 Co2 P4 -103.00(6) . . . . ?
C4 Co1 Co2 P4 -156.82(6) . . . . ?
P3 Co1 Co2 P4 -11.130(16) . . . . ?
C7 Co1 P3 C101 -96.78(8) . . . . ?
C6 Co1 P3 C101 10.45(8) . . . . ?
C3 Co1 P3 C101 158.72(7) . . . . ?
C4 Co1 P3 C101 147.45(8) . . . . ?
Co2 Co1 P3 C101 107.22(6) . . . . ?
C7 Co1 P3 C91 24.70(8) . . . . ?
C6 Co1 P3 C91 131.93(8) . . . . ?
C3 Co1 P3 C91 -79.80(7) . . . . ?
C4 Co1 P3 C91 -91.06(8) . . . . ?
Co2 Co1 P3 C91 -131.30(6) . . . . ?
C7 Co1 P3 C5 142.51(7) . . . . ?
C6 Co1 P3 C5 -110.26(7) . . . . ?
C3 Co1 P3 C5 38.01(7) . . . . ?
C4 Co1 P3 C5 26.75(8) . . . . ?
Co2 Co1 P3 C5 -13.49(5) . . . . ?
C9 Co2 P4 C121 1.09(7) . . . . ?
C8 Co2 P4 C121 -102.37(8) . . . . ?
C4 Co2 P4 C121 124.88(9) . . . . ?
C3 Co2 P4 C121 102.31(7) . . . . ?
Co1 Co2 P4 C121 152.56(5) . . . . ?
C9 Co2 P4 C111 123.45(7) . . . . ?
C8 Co2 P4 C111 19.99(8) . . . . ?
C4 Co2 P4 C111 -112.76(9) . . . . ?
C3 Co2 P4 C111 -135.33(7) . . . . ?
Co1 Co2 P4 C111 -85.08(6) . . . . ?
C9 Co2 P4 C5 -116.60(7) . . . . ?
C8 Co2 P4 C5 139.94(8) . . . . ?
C4 Co2 P4 C5 7.19(9) . . . . ?
C3 Co2 P4 C5 -15.39(7) . . . . ?
Co1 Co2 P4 C5 34.87(5) . . . . ?
N1 C2 C3 C4 173.5(16) . . . . ?
N1 C2 C3 Co1 -60.0(18) . . . . ?
N1 C2 C3 Co2 62.0(18) . . . . ?
C7 Co1 C3 C4 85.22(10) . . . . ?
C6 Co1 C3 C4 -45.66(14) . . . . ?
P3 Co1 C3 C4 -168.44(8) . . . . ?
Co2 Co1 C3 C4 -71.53(8) . . . . ?
C7 Co1 C3 C2 -63.98(16) . . . . ?
C6 Co1 C3 C2 165.14(14) . . . . ?
C4 Co1 C3 C2 -149.2(2) . . . . ?
P3 Co1 C3 C2 42.36(16) . . . . ?
Co2 Co1 C3 C2 139.27(18) . . . . ?
C7 Co1 C3 Co2 156.75(6) . . . . ?
C6 Co1 C3 Co2 25.87(12) . . . . ?
C4 Co1 C3 Co2 71.53(8) . . . . ?
P3 Co1 C3 Co2 -96.91(4) . . . . ?
C9 Co2 C3 C4 -102.68(10) . . . . ?
C8 Co2 C3 C4 15.82(14) . . . . ?
P4 Co2 C3 C4 157.26(8) . . . . ?
Co1 Co2 C3 C4 73.55(8) . . . . ?
C9 Co2 C3 C2 40.49(15) . . . . ?
C8 Co2 C3 C2 158.99(13) . . . . ?
C4 Co2 C3 C2 143.17(19) . . . . ?
P4 Co2 C3 C2 -59.57(14) . . . . ?
Co1 Co2 C3 C2 -143.28(16) . . . . ?
C9 Co2 C3 Co1 -176.23(6) . . . . ?
C8 Co2 C3 Co1 -57.73(11) . . . . ?
C4 Co2 C3 Co1 -73.55(8) . . . . ?
P4 Co2 C3 Co1 83.71(4) . . . . ?
C2 C3 C4 C11 17.1(4) . . . . ?
Co1 C3 C4 C11 -126.8(2) . . . . ?
Co2 C3 C4 C11 148.4(2) . . . . ?
C2 C3 C4 Co2 -131.3(2) . . . . ?
Co1 C3 C4 Co2 84.79(4) . . . . ?
C2 C3 C4 Co1 144.0(2) . . . . ?
Co2 C3 C4 Co1 -84.79(4) . . . . ?
C9 Co2 C4 C3 86.63(10) . . . . ?
C8 Co2 C4 C3 -169.90(9) . . . . ?
P4 Co2 C4 C3 -34.76(12) . . . . ?
Co1 Co2 C4 C3 -71.08(8) . . . . ?
C9 Co2 C4 C11 -62.47(18) . . . . ?
C8 Co2 C4 C11 41.01(18) . . . . ?
C3 Co2 C4 C11 -149.1(2) . . . . ?
P4 Co2 C4 C11 176.14(13) . . . . ?
Co1 Co2 C4 C11 139.82(19) . . . . ?
C9 Co2 C4 Co1 157.71(6) . . . . ?
C8 Co2 C4 Co1 -98.81(6) . . . . ?
C3 Co2 C4 Co1 71.08(8) . . . . ?
P4 Co2 C4 Co1 36.33(8) . . . . ?
C7 Co1 C4 C3 -101.43(9) . . . . ?
C6 Co1 C4 C3 152.57(9) . . . . ?
P3 Co1 C4 C3 17.17(11) . . . . ?
Co2 Co1 C4 C3 72.76(8) . . . . ?
C7 Co1 C4 C11 38.09(14) . . . . ?
C6 Co1 C4 C11 -67.91(15) . . . . ?
C3 Co1 C4 C11 139.52(18) . . . . ?
P3 Co1 C4 C11 156.69(10) . . . . ?
Co2 Co1 C4 C11 -147.72(16) . . . . ?
C7 Co1 C4 Co2 -174.19(6) . . . . ?
C6 Co1 C4 Co2 79.81(7) . . . . ?
C3 Co1 C4 Co2 -72.76(8) . . . . ?
P3 Co1 C4 Co2 -55.59(7) . . . . ?
C101 P3 C5 P4 -88.55(8) . . . . ?
C91 P3 C5 P4 164.37(8) . . . . ?
Co1 P3 C5 P4 38.90(8) . . . . ?
C121 P4 C5 P3 -174.34(7) . . . . ?
C111 P4 C5 P3 79.28(8) . . . . ?
Co2 P4 C5 P3 -50.53(8) . . . . ?
C7 Co1 C6 O6 -150(4) . . . . ?
C3 Co1 C6 O6 -19(4) . . . . ?
C4 Co1 C6 O6 -49(4) . . . . ?
P3 Co1 C6 O6 102(4) . . . . ?
Co2 Co1 C6 O6 1(4) . . . . ?
C6 Co1 C7 O7 121.7(14) . . . . ?
C3 Co1 C7 O7 -30.0(14) . . . . ?
C4 Co1 C7 O7 11.0(14) . . . . ?
P3 Co1 C7 O7 -131.5(14) . . . . ?
Co2 Co1 C7 O7 3.0(14) . . . . ?
C9 Co2 C8 O8 96.8(16) . . . . ?
C4 Co2 C8 O8 -10.9(16) . . . . ?
C3 Co2 C8 O8 -21.4(17) . . . . ?
P4 Co2 C8 O8 -161.2(16) . . . . ?
Co1 Co2 C8 O8 -63.6(16) . . . . ?
C8 Co2 C9 O9 -154(4) . . . . ?
C4 Co2 C9 O9 -50(4) . . . . ?
C3 Co2 C9 O9 -8(4) . . . . ?
P4 Co2 C9 O9 95(4) . . . . ?
Co1 Co2 C9 O9 -14(4) . . . . ?
C3 C4 C11 C16 15.1(3) . . . . ?
Co2 C4 C11 C16 144.70(15) . . . . ?
Co1 C4 C11 C16 -90.22(18) . . . . ?
C3 C4 C11 C12 -167.6(2) . . . . ?
Co2 C4 C11 C12 -38.0(2) . . . . ?
Co1 C4 C11 C12 87.08(18) . . . . ?
C16 C11 C12 C13 -0.1(3) . . . . ?
C4 C11 C12 C13 -177.47(16) . . . . ?
C11 C12 C13 C14 1.1(3) . . . . ?
C12 C13 C14 C15 -1.3(3) . . . . ?
C13 C14 C15 C16 0.6(3) . . . . ?
C12 C11 C16 C15 -0.6(2) . . . . ?
C4 C11 C16 C15 176.75(15) . . . . ?
C14 C15 C16 C11 0.4(3) . . . . ?
C101 P3 C91 C92 -24.10(15) . . . . ?
C5 P3 C91 C92 86.81(14) . . . . ?
Co1 P3 C91 C92 -153.79(12) . . . . ?
C101 P3 C91 C96 152.10(12) . . . . ?
C5 P3 C91 C96 -96.99(13) . . . . ?
Co1 P3 C91 C96 22.41(14) . . . . ?
C96 C91 C92 C93 -0.8(2) . . . . ?
P3 C91 C92 C93 175.41(13) . . . . ?
C91 C92 C93 C94 0.5(3) . . . . ?
C92 C93 C94 C95 0.0(3) . . . . ?
C93 C94 C95 C96 -0.2(3) . . . . ?
C94 C95 C96 C91 -0.2(3) . . . . ?
C92 C91 C96 C95 0.7(2) . . . . ?
P3 C91 C96 C95 -175.66(13) . . . . ?
C91 P3 C101 C102 87.13(14) . . . . ?
C5 P3 C101 C102 -22.35(14) . . . . ?
Co1 P3 C101 C102 -143.62(11) . . . . ?
C91 P3 C101 C106 -88.46(13) . . . . ?
C5 P3 C101 C106 162.06(12) . . . . ?
Co1 P3 C101 C106 40.79(13) . . . . ?
C106 C101 C102 C103 -1.6(2) . . . . ?
P3 C101 C102 C103 -177.13(12) . . . . ?
C101 C102 C103 C104 1.6(2) . . . . ?
C102 C103 C104 C105 -0.4(3) . . . . ?
C103 C104 C105 C106 -0.8(3) . . . . ?
C102 C101 C106 C105 0.4(2) . . . . ?
P3 C101 C106 C105 176.20(13) . . . . ?
C104 C105 C106 C101 0.8(3) . . . . ?
C121 P4 C111 C112 128.58(13) . . . . ?
C5 P4 C111 C112 -123.03(13) . . . . ?
Co2 P4 C111 C112 0.21(15) . . . . ?
C121 P4 C111 C116 -51.33(13) . . . . ?
C5 P4 C111 C116 57.06(13) . . . . ?
Co2 P4 C111 C116 -179.70(10) . . . . ?
C116 C111 C112 C113 -0.1(2) . . . . ?
P4 C111 C112 C113 179.95(12) . . . . ?
C111 C112 C113 C114 -0.8(3) . . . . ?
C112 C113 C114 C115 0.6(3) . . . . ?
C113 C114 C115 C116 0.5(3) . . . . ?
C114 C115 C116 C111 -1.4(2) . . . . ?
C112 C111 C116 C115 1.3(2) . . . . ?
P4 C111 C116 C115 -178.82(12) . . . . ?
C111 P4 C121 C122 149.04(13) . . . . ?
C5 P4 C121 C122 41.64(15) . . . . ?
Co2 P4 C121 C122 -79.11(13) . . . . ?
C111 P4 C121 C126 -36.94(13) . . . . ?
C5 P4 C121 C126 -144.35(12) . . . . ?
Co2 P4 C121 C126 94.91(12) . . . . ?
C126 C121 C122 C123 2.1(2) . . . . ?
P4 C121 C122 C123 176.09(14) . . . . ?
C121 C122 C123 C124 -1.4(3) . . . . ?
C122 C123 C124 C125 -0.1(3) . . . . ?
C123 C124 C125 C126 1.0(3) . . . . ?
C124 C125 C126 C121 -0.4(2) . . . . ?
C122 C121 C126 C125 -1.2(2) . . . . ?
P4 C121 C126 C125 -175.38(12) . . . . ?
